data_4021980
loop_
_publ_author_name
'Stefan Spange'
'Mirko Bauer'
'Bernhard Walfort'
'Heinrich Lang'

_publ_section_title
;
 Barbituric Acid as a Substituent at Aryl Methylium Ions
;
_journal_name_full 'Journal of Organic Chemistry'
_journal_page_first 7850
_journal_page_last 7853
_journal_paper_doi 10.1021/jo061196+
_journal_volume 71
_journal_year 2006
_chemical_formula_sum 'C38 H39 N5 O5'
_chemical_formula_weight 645.74
_chemical_name_systematic
; 
 ? 
;
_space_group_IT_number 2
_symmetry_cell_setting triclinic
_symmetry_space_group_name_Hall '-P 1'
_symmetry_space_group_name_H-M 'P -1'
_atom_sites_solution_hydrogens geom
_atom_sites_solution_primary direct
_atom_sites_solution_secondary difmap
_audit_creation_method SHELXL-97
_cell_angle_alpha 85.174(7)
_cell_angle_beta 88.923(8)
_cell_angle_gamma 80.529(7)
_cell_formula_units_Z 2
_cell_length_a 9.745(4)
_cell_length_b 10.385(4)
_cell_length_c 17.013(7)
_cell_measurement_reflns_used 3778
_cell_measurement_temperature 298(2)
_cell_measurement_theta_max 23.72
_cell_measurement_theta_min 2.24
_cell_volume 1692.3(12)
_computing_cell_refinement Saint
_computing_data_collection Smart
_computing_data_reduction Saint
_computing_molecular_graphics XP
_computing_publication_material Shelxtl
_computing_structure_refinement 'SHELXL-97 (Sheldrick, 1997)'
_computing_structure_solution 'SHELXS-97 (Sheldrick, 1990)'
_diffrn_ambient_temperature 298(2)
_diffrn_measured_fraction_theta_full 0.983
_diffrn_measured_fraction_theta_max 0.983
_diffrn_measurement_device_type 'Bruker Smart CCD 1k'
_diffrn_measurement_method 'omega scans'
_diffrn_radiation_monochromator graphite
_diffrn_radiation_source 'fine-focus sealed tube'
_diffrn_radiation_type MoK\a
_diffrn_radiation_wavelength 0.71073
_diffrn_reflns_av_R_equivalents 0.0295
_diffrn_reflns_av_sigmaI/netI 0.0385
_diffrn_reflns_limit_h_max 12
_diffrn_reflns_limit_h_min -12
_diffrn_reflns_limit_k_max 12
_diffrn_reflns_limit_k_min -12
_diffrn_reflns_limit_l_max 21
_diffrn_reflns_limit_l_min 0
_diffrn_reflns_number 16099
_diffrn_reflns_theta_full 26.43
_diffrn_reflns_theta_max 26.43
_diffrn_reflns_theta_min 1.99
_exptl_absorpt_coefficient_mu 0.085
_exptl_absorpt_correction_T_max 0.99999
_exptl_absorpt_correction_T_min 0.86049
_exptl_absorpt_correction_type multi-scan
_exptl_absorpt_process_details sadabs2
_exptl_crystal_colour colorless
_exptl_crystal_density_diffrn 1.267
_exptl_crystal_density_method 'not measured'
_exptl_crystal_description block
_exptl_crystal_F_000 684
_exptl_crystal_size_max 0.3
_exptl_crystal_size_mid 0.3
_exptl_crystal_size_min 0.2
_refine_diff_density_max 0.357
_refine_diff_density_min -0.198
_refine_diff_density_rms 0.037
_refine_ls_extinction_method none
_refine_ls_goodness_of_fit_ref 1.025
_refine_ls_hydrogen_treatment mixed
_refine_ls_matrix_type full
_refine_ls_number_parameters 450
_refine_ls_number_reflns 6837
_refine_ls_number_restraints 0
_refine_ls_restrained_S_all 1.025
_refine_ls_R_factor_all 0.0877
_refine_ls_R_factor_gt 0.0490
_refine_ls_shift/su_max 0.019
_refine_ls_shift/su_mean 0.000
_refine_ls_structure_factor_coef Fsqd
_refine_ls_weighting_details 'calc w=1/[\s^2^(Fo^2^)+(0.0659P)^2^+0.3636P] where P=(Fo^2^+2Fc^2^)/3'
_refine_ls_weighting_scheme calc
_refine_ls_wR_factor_gt 0.1231
_refine_ls_wR_factor_ref 0.1426
_reflns_number_gt 4368
_reflns_number_total 6842
_reflns_threshold_expression >2sigma(I)
_cod_data_source_file jo061196+si20060609_110129.cif
_cod_database_code 4021980

loop_
_symmetry_equiv_pos_as_xyz
'x, y, z'
'-x, -y, -z'

loop_
_atom_site_label
_atom_site_type_symbol
_atom_site_fract_x
_atom_site_fract_y
_atom_site_fract_z
_atom_site_U_iso_or_equiv
_atom_site_adp_type
_atom_site_occupancy
_atom_site_symmetry_multiplicity
_atom_site_calc_flag
_atom_site_refinement_flags
C1 C 0.0637(2) 0.65345(18) 0.15100(11) 0.0435(4) Uani 1 1 d .
O1 O 0.14904(15) 0.58364(13) 0.11222(9) 0.0605(4) Uani 1 1 d .
N1 N -0.06456(17) 0.61515(16) 0.16720(10) 0.0481(4) Uani 1 1 d .
H100 H -0.079(2) 0.538(2) 0.1485(13) 0.065(6) Uiso 1 1 d .
C2 C -0.1745(2) 0.68192(19) 0.20454(13) 0.0516(5) Uani 1 1 d .
O2 O -0.28601(15) 0.64262(15) 0.21272(11) 0.0734(5) Uani 1 1 d .
N2 N -0.15126(16) 0.79560(15) 0.23531(10) 0.0488(4) Uani 1 1 d .
C3 C -0.02290(19) 0.83427(16) 0.22717(11) 0.0391(4) Uani 1 1 d .
C4 C 0.08282(18) 0.77358(16) 0.18356(10) 0.0384(4) Uani 1 1 d .
C5 C -0.2710(2) 0.8773(2) 0.27256(14) 0.0631(6) Uani 1 1 d .
H5A H -0.2580 0.9683 0.2669 0.076 Uiso 1 1 calc R
H5B H -0.3559 0.8709 0.2454 0.076 Uiso 1 1 calc R
C6 C -0.2855(3) 0.8358(3) 0.35730(17) 0.0903(9) Uani 1 1 d .
H6A H -0.1982 0.8347 0.3840 0.108 Uiso 1 1 calc R
H6B H -0.3078 0.7478 0.3631 0.108 Uiso 1 1 calc R
C7 C -0.4024(4) 0.9314(4) 0.3955(2) 0.1377(16) Uani 1 1 d .
H7A H -0.4859 0.9403 0.3641 0.165 Uiso 1 1 calc R
H7B H -0.4228 0.8934 0.4476 0.165 Uiso 1 1 calc R
C8 C -0.3683(5) 1.0603(4) 0.4027(3) 0.168(2) Uani 1 1 d .
H8A H -0.2828 1.0523 0.4312 0.253 Uiso 1 1 calc R
H8B H -0.4416 1.1114 0.4305 0.253 Uiso 1 1 calc R
H8C H -0.3578 1.1027 0.3510 0.253 Uiso 1 1 calc R
C9 C 0.20255(19) 0.84154(17) 0.16563(11) 0.0398(4) Uani 1 1 d .
C10 C 0.2926(2) 0.81618(19) 0.10225(12) 0.0492(5) Uani 1 1 d .
H10 H 0.2843 0.7475 0.0719 0.059 Uiso 1 1 calc R
C11 C 0.3944(2) 0.8928(2) 0.08422(13) 0.0588(6) Uani 1 1 d .
H11 H 0.4553 0.8743 0.0424 0.071 Uiso 1 1 calc R
C12 C 0.4058(2) 0.9964(2) 0.12796(13) 0.0586(6) Uani 1 1 d .
H12 H 0.4730 1.0486 0.1147 0.070 Uiso 1 1 calc R
C13 C 0.3181(2) 1.0231(2) 0.19130(12) 0.0509(5) Uani 1 1 d .
H13 H 0.3264 1.0931 0.2206 0.061 Uiso 1 1 calc R
C14 C 0.21756(19) 0.94545(17) 0.21125(11) 0.0412(4) Uani 1 1 d .
C15 C 0.12670(18) 0.96212(17) 0.28499(11) 0.0398(4) Uani 1 1 d .
O3 O -0.01589(12) 0.94189(11) 0.26439(7) 0.0414(3) Uani 1 1 d .
C16 C 0.1055(2) 1.10200(18) 0.31072(11) 0.0424(4) Uani 1 1 d .
C17 C 0.0001(2) 1.19650(18) 0.28026(11) 0.0499(5) Uani 1 1 d .
H17 H -0.0631 1.1745 0.2454 0.060 Uiso 1 1 calc R
C18 C -0.0131(3) 1.32393(19) 0.30094(12) 0.0580(6) Uani 1 1 d .
H18 H -0.0857 1.3858 0.2798 0.070 Uiso 1 1 calc R
C19 C 0.0780(3) 1.3623(2) 0.35189(13) 0.0583(6) Uani 1 1 d .
C20 C 0.1835(3) 1.2671(2) 0.38246(14) 0.0668(7) Uani 1 1 d .
H20 H 0.2470 1.2896 0.4169 0.080 Uiso 1 1 calc R
C21 C 0.1967(2) 1.1387(2) 0.36285(13) 0.0596(6) Uani 1 1 d .
H21 H 0.2680 1.0763 0.3850 0.072 Uiso 1 1 calc R
C22 C 0.0626(3) 1.5021(2) 0.37416(17) 0.0895(9) Uani 1 1 d .
H22A H 0.1167 1.5506 0.3386 0.134 Uiso 1 1 calc R
H22B H 0.0948 1.5025 0.4271 0.134 Uiso 1 1 calc R
H22C H -0.0335 1.5418 0.3708 0.134 Uiso 1 1 calc R
C23 C 0.17645(19) 0.86244(17) 0.35326(11) 0.0409(4) Uani 1 1 d .
C24 C 0.0979(2) 0.8600(2) 0.42258(12) 0.0509(5) Uani 1 1 d .
H24 H 0.0141 0.9171 0.4253 0.061 Uiso 1 1 calc R
C25 C 0.1417(2) 0.7753(2) 0.48682(13) 0.0603(6) Uani 1 1 d .
H25 H 0.0867 0.7750 0.5321 0.072 Uiso 1 1 calc R
C26 C 0.2670(3) 0.6899(2) 0.48508(13) 0.0633(6) Uani 1 1 d .
C27 C 0.3442(2) 0.6925(2) 0.41653(14) 0.0663(6) Uani 1 1 d .
H27 H 0.4286 0.6361 0.4141 0.080 Uiso 1 1 calc R
C28 C 0.3002(2) 0.7765(2) 0.35097(13) 0.0527(5) Uani 1 1 d .
H28 H 0.3542 0.7750 0.3053 0.063 Uiso 1 1 calc R
C29 C 0.3159(3) 0.5980(3) 0.55605(17) 0.1030(10) Uani 1 1 d .
H29A H 0.2650 0.6271 0.6019 0.154 Uiso 1 1 calc R
H29B H 0.4134 0.5972 0.5639 0.154 Uiso 1 1 calc R
H29C H 0.3005 0.5113 0.5476 0.154 Uiso 1 1 calc R
C38 C 1.3307(3) 0.3691(2) 0.00674(16) 0.0709(7) Uani 1 1 d .
H38A H 1.3922 0.3383 0.0502 0.106 Uiso 1 1 calc R
H38B H 1.2930 0.4598 0.0107 0.106 Uiso 1 1 calc R
H38C H 1.3814 0.3597 -0.0419 0.106 Uiso 1 1 calc R
C33 C 0.9807(3) 0.1474(2) 0.06188(13) 0.0604(6) Uani 1 1 d .
H33 H 1.0554 0.0947 0.0398 0.073 Uiso 1 1 calc R
O5 O 1.21926(19) 0.19431(15) -0.02900(10) 0.0760(5) Uani 1 1 d .
C37 C 1.2143(2) 0.2903(2) 0.00866(12) 0.0552(5) Uani 1 1 d .
C36 C 0.4560(3) 0.4814(3) 0.23536(17) 0.0783(7) Uani 1 1 d .
H36A H 0.3988 0.5326 0.1949 0.117 Uiso 1 1 calc R
H36B H 0.5154 0.5347 0.2568 0.117 Uiso 1 1 calc R
H36C H 0.3979 0.4503 0.2765 0.117 Uiso 1 1 calc R
C35 C 0.5427(2) 0.3677(2) 0.20098(15) 0.0648(6) Uani 1 1 d .
H102 H 1.109(2) 0.411(2) 0.0772(12) 0.060(6) Uiso 1 1 d .
N5 N 1.10392(19) 0.33525(17) 0.05538(10) 0.0547(5) Uani 1 1 d .
H101 H 0.690(2) 0.468(2) 0.1727(12) 0.054(6) Uiso 1 1 d .
N4 N 0.66508(18) 0.39196(17) 0.16647(10) 0.0523(4) Uani 1 1 d .
N3 N 0.88233(17) 0.35607(15) 0.10805(9) 0.0451(4) Uani 1 1 d .
C30 C 0.7671(2) 0.30576(19) 0.12938(11) 0.0481(5) Uani 1 1 d .
C31 C 0.7509(3) 0.1780(2) 0.11687(13) 0.0579(6) Uani 1 1 d .
H31 H 0.6689 0.1467 0.1307 0.069 Uiso 1 1 calc R
C32 C 0.8606(3) 0.0999(2) 0.08332(13) 0.0621(6) Uani 1 1 d .
H32 H 0.8534 0.0139 0.0751 0.074 Uiso 1 1 calc R
C34 C 0.9865(2) 0.27750(19) 0.07449(11) 0.0487(5) Uani 1 1 d .
O4 O 0.5056(2) 0.2618(2) 0.20264(15) 0.1182(8) Uani 1 1 d .

loop_
_atom_site_aniso_label
_atom_site_aniso_U_11
_atom_site_aniso_U_22
_atom_site_aniso_U_33
_atom_site_aniso_U_23
_atom_site_aniso_U_13
_atom_site_aniso_U_12
C1 0.0461(11) 0.0356(10) 0.0513(11) -0.0088(9) -0.0004(9) -0.0114(9)
O1 0.0601(9) 0.0469(8) 0.0809(10) -0.0315(8) 0.0166(8) -0.0169(7)
N1 0.0496(10) 0.0343(8) 0.0658(11) -0.0175(8) 0.0026(8) -0.0166(8)
C2 0.0487(12) 0.0394(11) 0.0724(14) -0.0167(10) 0.0024(10) -0.0180(9)
O2 0.0520(9) 0.0590(9) 0.1206(14) -0.0369(9) 0.0153(9) -0.0296(8)
N2 0.0404(9) 0.0392(9) 0.0717(11) -0.0200(8) 0.0077(8) -0.0139(7)
C3 0.0421(10) 0.0293(9) 0.0488(10) -0.0084(8) -0.0020(8) -0.0111(8)
C4 0.0408(10) 0.0318(9) 0.0454(10) -0.0089(8) -0.0009(8) -0.0114(8)
C5 0.0502(13) 0.0568(13) 0.0891(17) -0.0229(12) 0.0068(12) -0.0208(11)
C6 0.087(2) 0.092(2) 0.096(2) -0.0175(17) 0.0154(17) -0.0242(16)
C7 0.095(3) 0.183(4) 0.155(3) -0.097(3) 0.054(2) -0.045(3)
C8 0.171(4) 0.164(4) 0.196(5) -0.123(4) 0.065(4) -0.059(3)
C9 0.0412(10) 0.0347(9) 0.0452(10) -0.0056(8) -0.0006(8) -0.0101(8)
C10 0.0552(12) 0.0456(11) 0.0505(11) -0.0124(9) 0.0077(9) -0.0161(9)
C11 0.0612(14) 0.0617(14) 0.0575(13) -0.0101(11) 0.0170(11) -0.0211(11)
C12 0.0576(13) 0.0617(14) 0.0639(13) -0.0059(11) 0.0100(11) -0.0321(11)
C13 0.0537(12) 0.0473(11) 0.0582(12) -0.0114(10) 0.0018(10) -0.0242(10)
C14 0.0413(10) 0.0367(10) 0.0481(10) -0.0073(8) -0.0025(8) -0.0119(8)
C15 0.0373(10) 0.0351(9) 0.0509(11) -0.0105(8) -0.0006(8) -0.0136(8)
O3 0.0384(7) 0.0334(7) 0.0561(8) -0.0144(6) -0.0012(6) -0.0111(5)
C16 0.0490(11) 0.0362(10) 0.0462(10) -0.0130(8) 0.0022(9) -0.0150(9)
C17 0.0686(14) 0.0365(10) 0.0474(11) -0.0070(9) -0.0085(10) -0.0145(10)
C18 0.0865(16) 0.0335(10) 0.0550(12) -0.0057(9) -0.0061(11) -0.0108(11)
C19 0.0858(17) 0.0393(11) 0.0562(12) -0.0150(10) 0.0061(12) -0.0243(12)
C20 0.0738(16) 0.0600(14) 0.0774(16) -0.0272(12) -0.0084(13) -0.0308(13)
C21 0.0538(13) 0.0518(12) 0.0779(15) -0.0221(11) -0.0111(11) -0.0129(10)
C22 0.137(3) 0.0461(14) 0.0929(19) -0.0268(13) -0.0057(18) -0.0262(15)
C23 0.0413(10) 0.0359(10) 0.0481(11) -0.0089(8) -0.0029(8) -0.0112(8)
C24 0.0473(12) 0.0497(12) 0.0554(12) -0.0069(10) 0.0021(10) -0.0058(9)
C25 0.0644(15) 0.0642(14) 0.0524(13) -0.0041(11) 0.0047(11) -0.0119(12)
C26 0.0712(16) 0.0591(14) 0.0572(13) 0.0010(11) -0.0066(12) -0.0059(12)
C27 0.0579(14) 0.0635(15) 0.0712(15) -0.0026(12) -0.0057(12) 0.0079(11)
C28 0.0478(12) 0.0534(12) 0.0562(12) -0.0082(10) 0.0022(10) -0.0047(10)
C29 0.113(2) 0.102(2) 0.0772(19) 0.0215(17) -0.0081(17) 0.0162(19)
C38 0.0689(16) 0.0595(14) 0.0849(17) -0.0160(13) 0.0152(13) -0.0085(12)
C33 0.0855(17) 0.0414(11) 0.0584(13) -0.0184(10) 0.0059(12) -0.0156(11)
O5 0.0982(13) 0.0536(9) 0.0796(11) -0.0283(8) 0.0222(10) -0.0135(9)
C37 0.0662(14) 0.0412(11) 0.0568(13) -0.0093(10) 0.0045(11) -0.0028(10)
C36 0.0589(15) 0.0772(17) 0.105(2) -0.0220(15) 0.0122(14) -0.0240(13)
C35 0.0611(14) 0.0608(14) 0.0801(16) -0.0124(12) -0.0001(12) -0.0289(12)
N5 0.0656(12) 0.0396(9) 0.0626(11) -0.0189(9) 0.0081(9) -0.0131(9)
N4 0.0522(11) 0.0413(10) 0.0688(11) -0.0109(8) -0.0017(9) -0.0206(8)
N3 0.0537(10) 0.0359(8) 0.0489(9) -0.0095(7) -0.0038(8) -0.0133(8)
C30 0.0569(12) 0.0402(10) 0.0509(11) -0.0061(9) -0.0115(10) -0.0167(10)
C31 0.0736(15) 0.0467(12) 0.0611(13) -0.0115(10) -0.0078(11) -0.0285(11)
C32 0.0931(18) 0.0407(11) 0.0596(13) -0.0162(10) -0.0036(12) -0.0255(12)
C34 0.0634(13) 0.0398(10) 0.0461(11) -0.0119(9) -0.0009(10) -0.0133(10)
O4 0.1098(16) 0.0787(13) 0.185(2) -0.0434(14) 0.0567(16) -0.0618(12)

loop_
_atom_type_symbol
_atom_type_description
_atom_type_scat_dispersion_real
_atom_type_scat_dispersion_imag
_atom_type_scat_source
C C 0.0033 0.0016 'International Tables Vol C Tables 4.2.6.8 and 6.1.1.4'
H H 0.0000 0.0000 'International Tables Vol C Tables 4.2.6.8 and 6.1.1.4'
N N 0.0061 0.0033 'International Tables Vol C Tables 4.2.6.8 and 6.1.1.4'
O O 0.0106 0.0060 'International Tables Vol C Tables 4.2.6.8 and 6.1.1.4'

loop_
_geom_angle_atom_site_label_1
_geom_angle_atom_site_label_2
_geom_angle_atom_site_label_3
_geom_angle
O1 C1 N1 118.43(16)
O1 C1 C4 126.62(17)
N1 C1 C4 114.94(17)
C2 N1 C1 127.30(16)
C2 N1 H100 115.7(14)
C1 N1 H100 117.0(14)
O2 C2 N1 122.39(17)
O2 C2 N2 121.94(18)
N1 C2 N2 115.64(17)
C3 N2 C2 120.22(16)
C3 N2 C5 121.75(15)
C2 N2 C5 117.93(16)
O3 C3 C4 123.78(16)
O3 C3 N2 112.41(15)
C4 C3 N2 123.75(15)
C3 C4 C1 117.63(16)
C3 C4 C9 117.73(15)
C1 C4 C9 124.30(16)
C6 C5 N2 111.9(2)
C6 C5 H5A 109.2
N2 C5 H5A 109.2
C6 C5 H5B 109.2
N2 C5 H5B 109.2
H5A C5 H5B 107.9
C5 C6 C7 110.1(3)
C5 C6 H6A 109.6
C7 C6 H6A 109.6
C5 C6 H6B 109.6
C7 C6 H6B 109.6
H6A C6 H6B 108.1
C8 C7 C6 114.1(3)
C8 C7 H7A 108.7
C6 C7 H7A 108.7
C8 C7 H7B 108.7
C6 C7 H7B 108.7
H7A C7 H7B 107.6
C7 C8 H8A 109.5
C7 C8 H8B 109.5
H8A C8 H8B 109.5
C7 C8 H8C 109.5
H8A C8 H8C 109.5
H8B C8 H8C 109.5
C10 C9 C14 118.92(16)
C10 C9 C4 123.47(16)
C14 C9 C4 117.34(16)
C11 C10 C9 120.30(18)
C11 C10 H10 119.9
C9 C10 H10 119.9
C12 C11 C10 120.31(19)
C12 C11 H11 119.8
C10 C11 H11 119.8
C11 C12 C13 120.44(18)
C11 C12 H12 119.8
C13 C12 H12 119.8
C12 C13 C14 119.97(18)
C12 C13 H13 120.0
C14 C13 H13 120.0
C13 C14 C9 120.03(17)
C13 C14 C15 122.35(16)
C9 C14 C15 117.50(15)
O3 C15 C23 107.11(13)
O3 C15 C14 107.67(14)
C23 C15 C14 113.17(15)
O3 C15 C16 104.10(14)
C23 C15 C16 111.17(15)
C14 C15 C16 112.97(14)
C3 O3 C15 115.79(13)
C17 C16 C21 117.82(18)
C17 C16 C15 121.42(16)
C21 C16 C15 120.68(18)
C16 C17 C18 120.65(19)
C16 C17 H17 119.7
C18 C17 H17 119.7
C19 C18 C17 122.2(2)
C19 C18 H18 118.9
C17 C18 H18 118.9
C18 C19 C20 117.01(19)
C18 C19 C22 121.7(2)
C20 C19 C22 121.3(2)
C19 C20 C21 121.3(2)
C19 C20 H20 119.3
C21 C20 H20 119.3
C16 C21 C20 121.0(2)
C16 C21 H21 119.5
C20 C21 H21 119.5
C19 C22 H22A 109.5
C19 C22 H22B 109.5
H22A C22 H22B 109.5
C19 C22 H22C 109.5
H22A C22 H22C 109.5
H22B C22 H22C 109.5
C28 C23 C24 117.91(19)
C28 C23 C15 122.58(17)
C24 C23 C15 119.45(17)
C25 C24 C23 121.4(2)
C25 C24 H24 119.3
C23 C24 H24 119.3
C24 C25 C26 120.8(2)
C24 C25 H25 119.6
C26 C25 H25 119.6
C27 C26 C25 117.6(2)
C27 C26 C29 121.6(2)
C25 C26 C29 120.8(2)
C26 C27 C28 122.1(2)
C26 C27 H27 119.0
C28 C27 H27 119.0
C23 C28 C27 120.2(2)
C23 C28 H28 119.9
C27 C28 H28 119.9
C26 C29 H29A 109.5
C26 C29 H29B 109.5
H29A C29 H29B 109.5
C26 C29 H29C 109.5
H29A C29 H29C 109.5
H29B C29 H29C 109.5
C37 C38 H38A 109.5
C37 C38 H38B 109.5
H38A C38 H38B 109.5
C37 C38 H38C 109.5
H38A C38 H38C 109.5
H38B C38 H38C 109.5
C32 C33 C34 117.7(2)
C32 C33 H33 121.2
C34 C33 H33 121.2
O5 C37 N5 123.5(2)
O5 C37 C38 122.0(2)
N5 C37 C38 114.45(18)
C35 C36 H36A 109.5
C35 C36 H36B 109.5
H36A C36 H36B 109.5
C35 C36 H36C 109.5
H36A C36 H36C 109.5
H36B C36 H36C 109.5
O4 C35 N4 122.7(2)
O4 C35 C36 121.8(2)
N4 C35 C36 115.5(2)
C37 N5 C34 127.97(18)
C37 N5 H102 115.7(14)
C34 N5 H102 116.4(14)
C35 N4 C30 128.71(18)
C35 N4 H101 117.5(13)
C30 N4 H101 113.3(14)
C34 N3 C30 117.61(16)
N3 C30 C31 123.0(2)
N3 C30 N4 114.32(16)
C31 C30 N4 122.63(19)
C32 C31 C30 117.6(2)
C32 C31 H31 121.2
C30 C31 H31 121.2
C33 C32 C31 120.90(19)
C33 C32 H32 119.6
C31 C32 H32 119.6
N3 C34 C33 123.1(2)
N3 C34 N5 114.51(16)
C33 C34 N5 122.3(2)

loop_
_geom_bond_atom_site_label_1
_geom_bond_atom_site_label_2
_geom_bond_distance
C1 O1 1.231(2)
C1 N1 1.388(2)
C1 C4 1.447(2)
N1 C2 1.355(3)
N1 H100 0.91(2)
C2 O2 1.224(2)
C2 N2 1.384(2)
N2 C3 1.376(2)
N2 C5 1.490(3)
C3 O3 1.342(2)
C3 C4 1.359(3)
C4 C9 1.474(2)
C5 C6 1.481(4)
C5 H5A 0.9700
C5 H5B 0.9700
C6 C7 1.553(4)
C6 H6A 0.9700
C6 H6B 0.9700
C7 C8 1.447(5)
C7 H7A 0.9700
C7 H7B 0.9700
C8 H8A 0.9600
C8 H8B 0.9600
C8 H8C 0.9600
C9 C10 1.392(3)
C9 C14 1.409(2)
C10 C11 1.385(3)
C10 H10 0.9300
C11 C12 1.379(3)
C11 H11 0.9300
C12 C13 1.380(3)
C12 H12 0.9300
C13 C14 1.389(3)
C13 H13 0.9300
C14 C15 1.527(3)
C15 O3 1.491(2)
C15 C23 1.520(3)
C15 C16 1.533(2)
C16 C17 1.375(3)
C16 C21 1.386(3)
C17 C18 1.383(3)
C17 H17 0.9300
C18 C19 1.379(3)
C18 H18 0.9300
C19 C20 1.379(3)
C19 C22 1.514(3)
C20 C21 1.387(3)
C20 H20 0.9300
C21 H21 0.9300
C22 H22A 0.9600
C22 H22B 0.9600
C22 H22C 0.9600
C23 C28 1.379(3)
C23 C24 1.394(3)
C24 C25 1.372(3)
C24 H24 0.9300
C25 C26 1.388(3)
C25 H25 0.9300
C26 C27 1.377(3)
C26 C29 1.508(3)
C27 C28 1.386(3)
C27 H27 0.9300
C28 H28 0.9300
C29 H29A 0.9600
C29 H29B 0.9600
C29 H29C 0.9600
C38 C37 1.503(3)
C38 H38A 0.9600
C38 H38B 0.9600
C38 H38C 0.9600
C33 C32 1.374(3)
C33 C34 1.396(3)
C33 H33 0.9300
O5 C37 1.224(2)
C37 N5 1.368(3)
C36 C35 1.491(3)
C36 H36A 0.9600
C36 H36B 0.9600
C36 H36C 0.9600
C35 O4 1.210(3)
C35 N4 1.371(3)
N5 C34 1.398(3)
N5 H102 0.91(2)
N4 C30 1.402(3)
N4 H101 0.88(2)
N3 C34 1.344(3)
N3 C30 1.346(2)
C30 C31 1.396(3)
C31 C32 1.377(3)
C31 H31 0.9300
C32 H32 0.9300

loop_
_geom_torsion_atom_site_label_1
_geom_torsion_atom_site_label_2
_geom_torsion_atom_site_label_3
_geom_torsion_atom_site_label_4
_geom_torsion
O1 C1 N1 C2 -175.7(2)
C4 C1 N1 C2 5.1(3)
C1 N1 C2 O2 176.4(2)
C1 N1 C2 N2 -5.7(3)
O2 C2 N2 C3 177.8(2)
N1 C2 N2 C3 -0.1(3)
O2 C2 N2 C5 -5.8(3)
N1 C2 N2 C5 176.25(19)
C2 N2 C3 O3 -176.25(17)
C5 N2 C3 O3 7.5(3)
C2 N2 C3 C4 6.4(3)
C5 N2 C3 C4 -169.82(19)
O3 C3 C4 C1 176.08(16)
N2 C3 C4 C1 -6.9(3)
O3 C3 C4 C9 -10.3(3)
N2 C3 C4 C9 166.80(17)
O1 C1 C4 C3 -177.76(19)
N1 C1 C4 C3 1.3(3)
O1 C1 C4 C9 9.0(3)
N1 C1 C4 C9 -171.87(17)
C3 N2 C5 C6 -95.7(2)
C2 N2 C5 C6 88.0(2)
N2 C5 C6 C7 174.7(2)
C5 C6 C7 C8 -69.7(4)
C3 C4 C9 C10 -157.44(19)
C1 C4 C9 C10 15.7(3)
C3 C4 C9 C14 16.6(3)
C1 C4 C9 C14 -170.22(17)
C14 C9 C10 C11 -0.5(3)
C4 C9 C10 C11 173.44(19)
C9 C10 C11 C12 -1.2(3)
C10 C11 C12 C13 1.5(4)
C11 C12 C13 C14 0.0(3)
C12 C13 C14 C9 -1.7(3)
C12 C13 C14 C15 174.20(19)
C10 C9 C14 C13 1.9(3)
C4 C9 C14 C13 -172.38(17)
C10 C9 C14 C15 -174.14(17)
C4 C9 C14 C15 11.5(3)
C13 C14 C15 O3 141.78(17)
C9 C14 C15 O3 -42.2(2)
C13 C14 C15 C23 -100.0(2)
C9 C14 C15 C23 75.9(2)
C13 C14 C15 C16 27.4(3)
C9 C14 C15 C16 -156.62(16)
C4 C3 O3 C15 -24.8(2)
N2 C3 O3 C15 157.83(15)
C23 C15 O3 C3 -73.09(18)
C14 C15 O3 C3 48.92(19)
C16 C15 O3 C3 169.08(14)
O3 C15 C16 C17 -29.6(2)
C23 C15 C16 C17 -144.62(18)
C14 C15 C16 C17 86.9(2)
O3 C15 C16 C21 153.53(18)
C23 C15 C16 C21 38.5(2)
C14 C15 C16 C21 -90.0(2)
C21 C16 C17 C18 0.4(3)
C15 C16 C17 C18 -176.52(18)
C16 C17 C18 C19 0.5(3)
C17 C18 C19 C20 -0.6(3)
C17 C18 C19 C22 -180.0(2)
C18 C19 C20 C21 -0.2(4)
C22 C19 C20 C21 179.2(2)
C17 C16 C21 C20 -1.1(3)
C15 C16 C21 C20 175.81(19)
C19 C20 C21 C16 1.1(4)
O3 C15 C23 C28 125.69(18)
C14 C15 C23 C28 7.2(2)
C16 C15 C23 C28 -121.19(19)
O3 C15 C23 C24 -57.0(2)
C14 C15 C23 C24 -175.49(15)
C16 C15 C23 C24 56.1(2)
C28 C23 C24 C25 0.1(3)
C15 C23 C24 C25 -177.34(18)
C23 C24 C25 C26 0.8(3)
C24 C25 C26 C27 -0.8(3)
C24 C25 C26 C29 179.2(2)
C25 C26 C27 C28 0.0(4)
C29 C26 C27 C28 180.0(2)
C24 C23 C28 C27 -0.9(3)
C15 C23 C28 C27 176.45(18)
C26 C27 C28 C23 0.9(3)
O5 C37 N5 C34 6.1(4)
C38 C37 N5 C34 -174.1(2)
O4 C35 N4 C30 -0.9(4)
C36 C35 N4 C30 -179.8(2)
C34 N3 C30 C31 -1.2(3)
C34 N3 C30 N4 177.87(17)
C35 N4 C30 N3 -173.8(2)
C35 N4 C30 C31 5.3(3)
N3 C30 C31 C32 2.1(3)
N4 C30 C31 C32 -176.9(2)
C34 C33 C32 C31 -0.7(3)
C30 C31 C32 C33 -1.0(3)
C30 N3 C34 C33 -0.7(3)
C30 N3 C34 N5 -178.72(17)
C32 C33 C34 N3 1.7(3)
C32 C33 C34 N5 179.52(19)
C37 N5 C34 N3 -167.02(19)
C37 N5 C34 C33 15.0(3)

loop_
_cod_related_entry_id
_cod_related_entry_database
_cod_related_entry_code
1 ChemSpider 21154221
